data_7024400
loop_
_publ_author_name
'Khalaf, Majid S.'
'Oakley, Sarah H.'
'Coles, Martyn P.'
'Hitchcock, Peter B.'

_publ_section_title
;
 Coordination of neutral, methylene bridged bis-guanidyls at palladium.
;
_journal_issue 6
_journal_name_full 'Dalton transactions (Cambridge, England : 2003)'
_journal_page_first 1635
_journal_page_last 1642
_journal_paper_doi 10.1039/b916520g
_journal_volume 39
_journal_year 2010
_chemical_compound_source 'synthesis as described'
_chemical_formula_moiety 'C22 H36 N12 Pd, 5(C H2 Cl2), 2(Cl)'
_chemical_formula_sum 'C27 H46 Cl12 N12 Pd'
_chemical_formula_weight 1070.58
_chemical_name_systematic
;
?
;
_space_group_IT_number 15
_symmetry_cell_setting monoclinic
_symmetry_Int_Tables_number 15
_symmetry_space_group_name_Hall '-C 2yc'
_symmetry_space_group_name_H-M 'C 1 2/c 1'
_atom_sites_solution_hydrogens geom
_atom_sites_solution_primary direct
_atom_sites_solution_secondary difmap
_audit_conform_dict_location ftp://ftp.iucr.org/pub/cif_core.dic
_audit_conform_dict_name cif_core.dic
_audit_conform_dict_version 2.3
_audit_creation_date 2008-05-19T07:32:45-00:00
_audit_creation_method 'WinGX routine CIF_UPDATE'
_cell_angle_alpha 90
_cell_angle_beta 96.199(2)
_cell_angle_gamma 90
_cell_formula_units_Z 4
_cell_length_a 11.2121(3)
_cell_length_b 17.9696(7)
_cell_length_c 22.7166(8)
_cell_measurement_reflns_used 12314
_cell_measurement_temperature 173(2)
_cell_measurement_theta_max 26.022
_cell_measurement_theta_min 3.395
_cell_measurement_wavelength 0.71073
_cell_volume 4550.1(3)
_computing_cell_refinement 'HKL Scalepack (Otwinowski & Minor 1997)'
_computing_data_collection 'Collect (Nonius BV, 1997-2000)'
_computing_data_reduction 'HKL Denzo and Scalepack (Otwinowski & Minor 1997)'
_computing_molecular_graphics 'Ortep-3 for Windows (Farrugia, 1997)'
_computing_publication_material 'WinGX publication routines (Farrugia, 1999)'
_computing_structure_refinement 'SHELXL-97 (Sheldrick, 1997)'
_computing_structure_solution 'SHELXS-86 (Sheldrick, 1986)'
_diffrn_ambient_temperature 173(2)
_diffrn_detector 'CCD plate'
_diffrn_detector_area_resol_mean 9
_diffrn_measured_fraction_theta_full 0.977
_diffrn_measured_fraction_theta_max 0.977
_diffrn_measurement_device '95mm CCD camera on \k-goniostat'
_diffrn_measurement_device_type KappaCCD
_diffrn_measurement_method 'CCD rotation images, thick slices'
_diffrn_orient_matrix_type 'by Nonius Collect from scalepack cell'
_diffrn_orient_matrix_UB_11 0.50733E-1
_diffrn_orient_matrix_UB_12 -0.356219E-1
_diffrn_orient_matrix_UB_13 -0.201899E-1
_diffrn_orient_matrix_UB_21 0.617413E-1
_diffrn_orient_matrix_UB_22 0.10418E-2
_diffrn_orient_matrix_UB_23 0.352176E-1
_diffrn_orient_matrix_UB_31 -0.407769E-1
_diffrn_orient_matrix_UB_32 -0.427418E-1
_diffrn_orient_matrix_UB_33 0.176851E-1
_diffrn_radiation_monochromator graphite
_diffrn_radiation_probe x-ray
_diffrn_radiation_type MoK\a
_diffrn_radiation_wavelength 0.71073
_diffrn_reflns_av_R_equivalents 0.0787
_diffrn_reflns_av_unetI/netI 0.0627
_diffrn_reflns_limit_h_max 11
_diffrn_reflns_limit_h_min -13
_diffrn_reflns_limit_k_max 22
_diffrn_reflns_limit_k_min -18
_diffrn_reflns_limit_l_max 27
_diffrn_reflns_limit_l_min -27
_diffrn_reflns_number 16915
_diffrn_reflns_theta_full 26.14
_diffrn_reflns_theta_max 26.14
_diffrn_reflns_theta_min 3.53
_diffrn_source 'Enraf Nonius FR590'
_exptl_absorpt_coefficient_mu 1.149
_exptl_absorpt_correction_T_max 0.7981
_exptl_absorpt_correction_T_min 0.6771
_exptl_absorpt_correction_type multi-scan
_exptl_absorpt_process_details
;
[c.f. r.h. blessing, acta cryst. (1995), a51, 33-38]
;
_exptl_crystal_colour Yellow
_exptl_crystal_density_diffrn 1.563
_exptl_crystal_density_method 'not measured'
_exptl_crystal_description prism
_exptl_crystal_F_000 2168
_exptl_crystal_size_max 0.35
_exptl_crystal_size_mid 0.3
_exptl_crystal_size_min 0.25
_refine_diff_density_max 0.966
_refine_diff_density_min -1.043
_refine_diff_density_rms 0.253
_refine_ls_extinction_method none
_refine_ls_goodness_of_fit_ref 1.088
_refine_ls_hydrogen_treatment constr
_refine_ls_matrix_type full
_refine_ls_number_parameters 247
_refine_ls_number_reflns 4430
_refine_ls_number_restraints 0
_refine_ls_restrained_S_all 1.088
_refine_ls_R_factor_all 0.0791
_refine_ls_R_factor_gt 0.0496
_refine_ls_shift/su_max 0
_refine_ls_shift/su_mean 0
_refine_ls_structure_factor_coef Fsqd
_refine_ls_weighting_details 'calc w=1/[\s^2^(Fo^2^)+(0.0689P)^2^+10.3903P] where P=(Fo^2^+2Fc^2^)/3'
_refine_ls_weighting_scheme calc
_refine_ls_wR_factor_gt 0.1223
_refine_ls_wR_factor_ref 0.1452
_reflns_number_gt 3256
_reflns_number_total 4430
_reflns_threshold_expression >2sigma(I)
_cod_data_source_file b916520g.txt
_cod_data_source_block (4)-may808
_cod_original_sg_symbol_H-M 'C 2/c'
_cod_database_code 7024400

loop_
_symmetry_equiv_pos_as_xyz
'x, y, z'
'-x, y, -z+1/2'
'x+1/2, y+1/2, z'
'-x+1/2, y+1/2, -z+1/2'
'-x, -y, -z'
'x, -y, z-1/2'
'-x+1/2, -y+1/2, -z'
'x+1/2, -y+1/2, z-1/2'

loop_
_atom_site_label
_atom_site_type_symbol
_atom_site_fract_x
_atom_site_fract_y
_atom_site_fract_z
_atom_site_U_iso_or_equiv
_atom_site_adp_type
_atom_site_occupancy
_atom_site_symmetry_multiplicity
_atom_site_calc_flag
_atom_site_refinement_flags
_atom_site_disorder_assembly
_atom_site_disorder_group
Pd1 Pd 0.25 0.25 0.5 0.02494(17) Uani 1 2 d S . .
Cl1 Cl 0.25860(10) 0.02406(7) 0.25903(5) 0.0365(3) Uani 1 1 d . . .
N1 N 0.2837(3) 0.3087(2) 0.42827(14) 0.0295(8) Uani 1 1 d . C .
N2 N 0.2601(3) 0.2238(2) 0.34492(15) 0.0296(8) Uani 1 1 d . C .
N4 N 0.0986(3) 0.1508(2) 0.37849(15) 0.0312(8) Uani 1 1 d . C .
N5 N 0.0814(3) 0.2263(2) 0.46513(14) 0.0295(8) Uani 1 1 d . . .
N6 N -0.0790(3) 0.1863(2) 0.40526(15) 0.0334(9) Uani 1 1 d . . .
C1 C 0.2795(4) 0.2887(3) 0.37299(18) 0.0315(10) Uani 1 1 d . . .
C2 C 0.3148(6) 0.3890(3) 0.4300(2) 0.0507(14) Uani 1 1 d . . .
H2B H 0.3847 0.3987 0.4595 0.061 Uiso 1 1 calc R A 1
H2A H 0.2462 0.4194 0.44 0.061 Uiso 1 1 calc R A 1
C5 C 0.2662(5) 0.2352(3) 0.28100(19) 0.0414(13) Uani 1 1 d . . .
H5B H 0.1854 0.233 0.2587 0.05 Uiso 1 1 calc R B 1
H5A H 0.3184 0.1976 0.2649 0.05 Uiso 1 1 calc R B 1
C6 C 0.0432(4) 0.1903(2) 0.41750(17) 0.0271(9) Uani 1 1 d . . .
C7 C -0.0279(4) 0.2506(3) 0.4916(2) 0.0423(12) Uani 1 1 d . . .
H7B H -0.0452 0.3038 0.4831 0.051 Uiso 1 1 calc R . .
H7A H -0.0185 0.243 0.535 0.051 Uiso 1 1 calc R . .
C8 C -0.1271(4) 0.2009(3) 0.4615(2) 0.0453(13) Uani 1 1 d . . .
H8B H -0.1362 0.1546 0.4841 0.054 Uiso 1 1 calc R . .
H8A H -0.205 0.2273 0.4556 0.054 Uiso 1 1 calc R . .
C9 C -0.1054(4) 0.1215(3) 0.3672(2) 0.0454(13) Uani 1 1 d . . .
H9B H -0.1796 0.1286 0.34 0.054 Uiso 1 1 calc R . .
H9A H -0.1126 0.0756 0.3907 0.054 Uiso 1 1 calc R . .
C10 C 0.0064(4) 0.1197(3) 0.3337(2) 0.0434(12) Uani 1 1 d . . .
H10B H 0.0265 0.0684 0.3226 0.052 Uiso 1 1 calc R . .
H10A H -0.0042 0.1511 0.2977 0.052 Uiso 1 1 calc R . .
C11 C 0.2248(4) 0.1560(2) 0.37168(18) 0.0278(9) Uani 1 1 d . . .
H11B H 0.2709 0.1511 0.4112 0.033 Uiso 1 1 calc R C .
H11A H 0.247 0.1136 0.3473 0.033 Uiso 1 1 calc R . .
Cl1S Cl 0.56070(15) 0.17055(10) 0.34689(8) 0.0721(5) Uani 1 1 d . . .
Cl2S Cl 0.5459(3) 0.03728(15) 0.41688(11) 0.1163(8) Uani 1 1 d . . .
Cl3S Cl 0.17891(18) -0.15819(10) 0.38251(7) 0.0764(5) Uani 1 1 d . . .
Cl4S Cl 0.1844(3) -0.01769(11) 0.44287(9) 0.1071(8) Uani 1 1 d . . .
Cl5S Cl 0.51796(14) 0.16160(10) 0.68722(7) 0.0665(5) Uani 1 1 d . . .
C1S C 0.5404(5) 0.0727(4) 0.3454(3) 0.0647(18) Uani 1 1 d . . .
H1S2 H 0.4619 0.0605 0.3232 0.078 Uiso 1 1 calc R . .
H1S1 H 0.6039 0.0492 0.3246 0.078 Uiso 1 1 calc R . .
C2S C 0.2513(6) -0.0732(3) 0.3928(3) 0.0653(17) Uani 1 1 d . . .
H2S2 H 0.2489 -0.047 0.3544 0.078 Uiso 1 1 calc R . .
H2S1 H 0.3365 -0.0816 0.4078 0.078 Uiso 1 1 calc R . .
C3S C 0.5 0.1057(5) 0.75 0.063(2) Uani 1 2 d S . .
H3S2 H 0.4288 0.0733 0.7414 0.076 Uiso 0.5 1 calc PR . .
H3S1 H 0.5712 0.0733 0.7586 0.076 Uiso 0.5 1 calc PR . .
C3 C 0.3450(5) 0.4067(3) 0.3672(2) 0.0436(12) Uani 0.65(4) 1 d P C 1
H3A H 0.3127 0.4557 0.3534 0.052 Uiso 0.65(4) 1 calc PR C 1
H3B H 0.4326 0.4056 0.3648 0.052 Uiso 0.65(4) 1 calc PR C 1
C4 C 0.3201(4) 0.3133(3) 0.2786(2) 0.0413(12) Uani 0.65(4) 1 d P C 1
H4A H 0.4084 0.3115 0.2789 0.05 Uiso 0.65(4) 1 calc PR C 1
H4B H 0.285 0.3411 0.2432 0.05 Uiso 0.65(4) 1 calc PR C 1
N3 N 0.2844(14) 0.3461(6) 0.3340(4) 0.027(2) Uani 0.65(4) 1 d P C 1
C3A C 0.3450(5) 0.4067(3) 0.3672(2) 0.0436(12) Uani 0.35(4) 1 d P C 2
H3A1 H 0.2856 0.4414 0.3469 0.052 Uiso 0.35(4) 1 calc PR C 2
H3A2 H 0.426 0.4289 0.3681 0.052 Uiso 0.35(4) 1 calc PR C 2
C4A C 0.3201(4) 0.3133(3) 0.2786(2) 0.0413(12) Uani 0.35(4) 1 d P C 2
H4A1 H 0.3961 0.3122 0.2601 0.05 Uiso 0.35(4) 1 calc PR C 2
H4A2 H 0.2635 0.3477 0.2559 0.05 Uiso 0.35(4) 1 calc PR C 2
N3A N 0.340(4) 0.3347(11) 0.3380(8) 0.033(6) Uani 0.35(4) 1 d P C 2

loop_
_atom_site_aniso_label
_atom_site_aniso_U_11
_atom_site_aniso_U_22
_atom_site_aniso_U_33
_atom_site_aniso_U_23
_atom_site_aniso_U_13
_atom_site_aniso_U_12
Pd1 0.0311(3) 0.0284(3) 0.0150(2) -0.00211(19) 0.00073(16) -0.0019(2)
Cl1 0.0431(7) 0.0377(7) 0.0290(6) -0.0052(5) 0.0052(5) 0.0026(5)
N1 0.044(2) 0.028(2) 0.0165(17) -0.0007(15) 0.0027(15) -0.0013(17)
N2 0.039(2) 0.034(2) 0.0175(17) -0.0031(16) 0.0073(15) -0.0003(17)
N4 0.030(2) 0.040(2) 0.0238(18) -0.0097(16) 0.0046(14) -0.0060(17)
N5 0.0280(19) 0.044(2) 0.0168(17) -0.0033(15) 0.0020(14) -0.0006(16)
N6 0.029(2) 0.048(2) 0.0235(19) -0.0063(17) 0.0029(15) -0.0046(17)
C1 0.037(3) 0.037(3) 0.021(2) 0.002(2) 0.0042(17) -0.002(2)
C2 0.089(4) 0.031(3) 0.032(3) 0.000(2) 0.003(3) -0.016(3)
C5 0.052(3) 0.053(4) 0.021(2) -0.002(2) 0.009(2) 0.003(2)
C6 0.032(2) 0.031(2) 0.018(2) 0.0046(18) 0.0036(16) -0.0012(19)
C7 0.036(3) 0.062(4) 0.030(2) -0.012(2) 0.011(2) -0.001(2)
C8 0.031(3) 0.075(4) 0.031(3) -0.007(3) 0.0091(19) 0.000(2)
C9 0.037(3) 0.061(4) 0.037(3) -0.015(3) 0.001(2) -0.011(2)
C10 0.041(3) 0.058(3) 0.031(3) -0.018(2) 0.002(2) -0.010(2)
C11 0.032(2) 0.032(3) 0.020(2) -0.0046(18) 0.0036(17) 0.0021(19)
Cl1S 0.0629(10) 0.0812(12) 0.0738(11) -0.0103(9) 0.0148(8) 0.0122(8)
Cl2S 0.147(2) 0.1100(19) 0.0919(16) 0.0089(14) 0.0114(14) 0.0013(15)
Cl3S 0.1174(15) 0.0675(11) 0.0495(9) -0.0033(8) 0.0332(9) -0.0171(10)
Cl4S 0.203(3) 0.0562(11) 0.0694(12) -0.0038(9) 0.0501(14) -0.0014(13)
Cl5S 0.0594(9) 0.0814(12) 0.0571(9) -0.0085(8) -0.0003(7) 0.0195(8)
C1S 0.038(3) 0.092(5) 0.065(4) -0.034(4) 0.010(3) -0.003(3)
C2S 0.086(5) 0.058(4) 0.054(4) 0.007(3) 0.018(3) -0.008(3)
C3S 0.041(4) 0.039(5) 0.112(7) 0 0.021(4) 0
C3 0.058(3) 0.040(3) 0.031(3) 0.009(2) -0.004(2) -0.009(2)
C4 0.039(3) 0.062(3) 0.024(2) 0.004(2) 0.0083(19) -0.002(2)
N3 0.024(6) 0.035(4) 0.022(3) 0.005(3) 0.007(3) 0.006(4)
C3A 0.058(3) 0.040(3) 0.031(3) 0.009(2) -0.004(2) -0.009(2)
C4A 0.039(3) 0.062(3) 0.024(2) 0.004(2) 0.0083(19) -0.002(2)
N3A 0.051(16) 0.023(8) 0.030(7) -0.005(5) 0.022(9) -0.005(9)

loop_
_atom_type_symbol
_atom_type_description
_atom_type_scat_dispersion_real
_atom_type_scat_dispersion_imag
_atom_type_scat_source
C C 0.0033 0.0016 'International Tables Vol C Tables 4.2.6.8 and 6.1.1.4'
H H 0 0 'International Tables Vol C Tables 4.2.6.8 and 6.1.1.4'
Cl Cl 0.1484 0.1585 'International Tables Vol C Tables 4.2.6.8 and 6.1.1.4'
N N 0.0061 0.0033 'International Tables Vol C Tables 4.2.6.8 and 6.1.1.4'
Pd Pd -0.9988 1.0072 'International Tables Vol C Tables 4.2.6.8 and 6.1.1.4'

loop_
_geom_angle_atom_site_label_1
_geom_angle_atom_site_label_2
_geom_angle_atom_site_label_3
_geom_angle
_geom_angle_site_symmetry_1
_geom_angle_site_symmetry_3
N1 Pd1 N1 180.0000(10) . 7_556
N1 Pd1 N5 87.55(14) . 7_556
N1 Pd1 N5 92.45(14) 7_556 7_556
N1 Pd1 N5 92.45(14) . .
N1 Pd1 N5 87.55(14) 7_556 .
N5 Pd1 N5 180.00(9) 7_556 .
C1 N1 C2 106.1(4) . .
C1 N1 Pd1 130.3(3) . .
C2 N1 Pd1 123.6(3) . .
C1 N2 C11 125.2(3) . .
C1 N2 C5 109.0(4) . .
C11 N2 C5 125.3(4) . .
C6 N4 C11 124.5(3) . .
C6 N4 C10 108.3(4) . .
C11 N4 C10 124.9(3) . .
C6 N5 C7 105.7(3) . .
C6 N5 Pd1 130.3(3) . .
C7 N5 Pd1 123.9(3) . .
C6 N6 C9 107.2(4) . .
C6 N6 C8 105.5(3) . .
C9 N6 C8 126.2(4) . .
N1 C1 N2 133.5(4) . .
N1 C1 N3 114.7(6) . .
N2 C1 N3 111.5(5) . .
N1 C1 N3A 115.0(9) . .
N2 C1 N3A 108.3(7) . .
N1 C2 C3 104.6(4) . .
N1 C2 H2B 110.8 . .
C3 C2 H2B 110.8 . .
N1 C2 H2A 110.8 . .
C3 C2 H2A 110.8 . .
H2B C2 H2A 108.9 . .
N2 C5 C4 102.9(4) . .
N2 C5 H5B 111.2 . .
C4 C5 H5B 111.2 . .
N2 C5 H5A 111.2 . .
C4 C5 H5A 111.2 . .
H5B C5 H5A 109.1 . .
N5 C6 N4 133.1(4) . .
N5 C6 N6 115.5(4) . .
N4 C6 N6 111.3(4) . .
N5 C7 C8 103.9(4) . .
N5 C7 H7B 111 . .
C8 C7 H7B 111 . .
N5 C7 H7A 111 . .
C8 C7 H7A 111 . .
H7B C7 H7A 109 . .
N6 C8 C7 100.2(4) . .
N6 C8 H8B 111.7 . .
C7 C8 H8B 111.7 . .
N6 C8 H8A 111.7 . .
C7 C8 H8A 111.7 . .
H8B C8 H8A 109.5 . .
N6 C9 C10 100.7(4) . .
N6 C9 H9B 111.6 . .
C10 C9 H9B 111.6 . .
N6 C9 H9A 111.6 . .
C10 C9 H9A 111.6 . .
H9B C9 H9A 109.4 . .
N4 C10 C9 101.5(3) . .
N4 C10 H10B 111.5 . .
C9 C10 H10B 111.5 . .
N4 C10 H10A 111.5 . .
C9 C10 H10A 111.5 . .
H10B C10 H10A 109.3 . .
N2 C11 N4 114.8(4) . .
N2 C11 H11B 108.6 . .
N4 C11 H11B 108.6 . .
N2 C11 H11A 108.6 . .
N4 C11 H11A 108.6 . .
H11B C11 H11A 107.6 . .
Cl2S C1S Cl1S 110.7(3) . .
Cl2S C1S H1S2 109.5 . .
Cl1S C1S H1S2 109.5 . .
Cl2S C1S H1S1 109.5 . .
Cl1S C1S H1S1 109.5 . .
H1S2 C1S H1S1 108.1 . .
Cl3S C2S Cl4S 111.4(4) . .
Cl3S C2S H2S2 109.4 . .
Cl4S C2S H2S2 109.4 . .
Cl3S C2S H2S1 109.4 . .
Cl4S C2S H2S1 109.4 . .
H2S2 C2S H2S1 108 . .
Cl5S C3S Cl5S 111.0(4) 2_656 .
Cl5S C3S H3S2 109.4 2_656 .
Cl5S C3S H3S2 109.4 . .
Cl5S C3S H3S1 109.4 2_656 .
Cl5S C3S H3S1 109.4 . .
H3S2 C3S H3S1 108 . .
N3 C3 C2 100.9(5) . .
N3 C3 H3A 111.6 . .
C2 C3 H3A 111.6 . .
N3 C3 H3B 111.6 . .
C2 C3 H3B 111.6 . .
H3A C3 H3B 109.4 . .
N3 C4 C5 100.9(5) . .
N3 C4 H4A 111.6 . .
C5 C4 H4A 111.6 . .
N3 C4 H4B 111.6 . .
C5 C4 H4B 111.6 . .
H4A C4 H4B 109.4 . .
C1 N3 C3 106.2(6) . .
C1 N3 C4 106.6(8) . .
C3 N3 C4 125.7(9) . .

loop_
_geom_bond_atom_site_label_1
_geom_bond_atom_site_label_2
_geom_bond_distance
_geom_bond_site_symmetry_2
Pd1 N1 2.011(3) .
Pd1 N1 2.011(3) 7_556
Pd1 N5 2.014(3) 7_556
Pd1 N5 2.014(3) .
N1 C1 1.302(5) .
N1 C2 1.483(6) .
N2 C1 1.336(6) .
N2 C11 1.436(6) .
N2 C5 1.475(5) .
N4 C6 1.340(5) .
N4 C11 1.443(5) .
N4 C10 1.479(6) .
N5 C6 1.294(5) .
N5 C7 1.487(6) .
N6 C6 1.371(5) .
N6 C9 1.461(6) .
N6 C8 1.463(6) .
C1 N3 1.363(10) .
C1 N3A 1.375(18) .
C2 C3 1.533(7) .
C2 H2B 0.99 .
C2 H2A 0.99 .
C5 C4 1.531(7) .
C5 H5B 0.99 .
C5 H5A 0.99 .
C7 C8 1.529(7) .
C7 H7B 0.99 .
C7 H7A 0.99 .
C8 H8B 0.99 .
C8 H8A 0.99 .
C9 C10 1.535(7) .
C9 H9B 0.99 .
C9 H9A 0.99 .
C10 H10B 0.99 .
C10 H10A 0.99 .
C11 H11B 0.99 .
C11 H11A 0.99 .
Cl1S C1S 1.773(7) .
Cl2S C1S 1.739(7) .
Cl3S C2S 1.734(6) .
Cl4S C2S 1.742(7) .
Cl5S C3S 1.773(5) .
C1S H1S2 0.99 .
C1S H1S1 0.99 .
C2S H2S2 0.99 .
C2S H2S1 0.99 .
C3S Cl5S 1.773(5) 2_656
C3S H3S2 0.99 .
C3S H3S1 0.99 .
C3 N3 1.451(11) .
C3 H3A 0.99 .
C3 H3B 0.99 .
C4 N3 1.484(12) .
C4 H4A 0.99 .
C4 H4B 0.99 .
